data_1534336
loop_
_publ_author_name
'Brusset, H.'
'Berdot, J.L.'
'Gillier-Pandraud, H.'

_publ_section_title
;
 Structure cristalline du gallate de neodyme Nd Ga O3
;
_journal_name_full 'Bulletin de la Societe Chimique de France (Vol=Year)'
_journal_page_first 2886
_journal_page_last 2890
_journal_volume 1967
_journal_year 1967
_chemical_formula_sum 'Ga Nd O3'
_chemical_name_systematic 'Nd (Ga O3)'
_space_group_IT_number 33
_symmetry_space_group_name_Hall 'P 2c -2ab'
_symmetry_space_group_name_H-M 'P b n 21'
_cell_angle_alpha 90
_cell_angle_beta 90
_cell_angle_gamma 90
_cell_formula_units_Z 4
_cell_length_a 5.44
_cell_length_b 5.5
_cell_length_c 7.71
_cell_volume 230.683
_citation_journal_id_ASTM BSCFAS
_cod_data_source_file Brusset_BSCFAS_1967_322.cif
_cod_data_source_block Ga1Nd1O3
_cod_original_cell_volume 230.6832
_cod_original_sg_symbol_Hall 'P 2c -2n (y,-x,z)'
_cod_original_formula_sum 'Ga1 Nd1 O3'
_cod_database_code 1534336

loop_
_symmetry_equiv_pos_as_xyz
x,y,z
-x,-y,z+1/2
x+1/2,-y+1/2,z+1/2
-x+1/2,y+1/2,z

loop_
_atom_site_label
_atom_site_type_symbol
_atom_site_fract_x
_atom_site_fract_y
_atom_site_fract_z
_atom_site_occupancy
_atom_site_U_iso_or_equiv
Ga1 Ga+3 0.5076 0.0429 0.2497 1 0.0
O2 O-2 0.274 0.308 0.317 1 0.0
Nd1 Nd+3 -0.0039 0.0013 0 1 0.0
O1 O-2 0.472 -0.039 0.031 1 0.0
O3 O-2 0.271 0.293 0.819 1 0.0
